data_7222336
loop_
_publ_author_name
'Jordan, N.A.'
'Battle, P.D.'
'Kilcoyne, S.'
'Sloan, J.'
'Manuel, P.'

_publ_section_title
;
 Structural chemistry and magnetic properties of 6H and 15R hexagonal
 perovskites Ba Irx Fe1-x O3-d
;
_journal_name_full 'Journal of Materials Chemistry'
_journal_page_first 2617
_journal_page_last 2625
_journal_volume 13
_journal_year 2003
_chemical_formula_sum 'Ba Fe0.8 Ir0.2 O2.932'
_chemical_name_systematic 'Ba (Ir0.2 Fe0.8) O2.932'
_space_group_IT_number 194
_symmetry_space_group_name_Hall '-P 6c 2c'
_symmetry_space_group_name_H-M 'P 63/m m c'
_cell_angle_alpha 90
_cell_angle_beta 90
_cell_angle_gamma 120
_cell_formula_units_Z 6
_cell_length_a 5.71167
_cell_length_b 5.71167
_cell_length_c 14.0768
_cell_volume 397.705
_citation_journal_id_ASTM JMACEP
_cod_data_source_file Jordan_JMACEP_2003_1581.cif
_cod_data_source_block Ba1Fe0.8Ir0.2O2.932
_cod_original_cell_volume 397.7047
_cod_original_formula_sum 'Ba1 Fe0.8 Ir0.2 O2.932'
_cod_database_code 7222336

loop_
_symmetry_equiv_pos_as_xyz
x,y,z
x-y,x,z+1/2
-y,x-y,z
-x,-y,z+1/2
-x+y,-x,z
y,-x+y,z+1/2
-y,-x,-z+1/2
x-y,-y,-z
x,x-y,-z+1/2
y,x,-z
-x+y,y,-z+1/2
-x,-x+y,-z
-x,-y,-z
-x+y,-x,-z-1/2
y,-x+y,-z
x,y,-z-1/2
x-y,x,-z
-y,x-y,-z-1/2
y,x,z-1/2
-x+y,y,z
-x,-x+y,z-1/2
-y,-x,z
x-y,-y,z-1/2
x,x-y,z

loop_
_atom_site_label
_atom_site_type_symbol
_atom_site_fract_x
_atom_site_fract_y
_atom_site_fract_z
_atom_site_occupancy
_atom_site_U_iso_or_equiv
Fe2 Fe+3 0.3333 0.6667 0.84805 0.716 0.0
Ir1 Ir+3 0 0 0 0.032 0.0
O1 O-2 0.517 0.034 0.25 0.932 0.0
Fe1 Fe+3 0 0 0 0.968 0.0
Ir2 Ir+3 0.3333 0.6667 0.84805 0.284 0.0
O2 O-2 0.8327 0.6654 0.0829 1 0.0
Ba1 Ba+2 0 0 0.25 1 0.0
Ba2 Ba+2 0.3333 0.6667 0.0886 1 0.0
